data_7700570
loop_
_publ_author_name
'Qin, Lu'
'Zhang, Yue'
'Chao, Jianbin'
'Cheng, Jianhua'
'Chen, Xia'

_publ_section_title
;
 Four- and five-coordinate aluminum complexes supported by N,O-bidentate
 \b-pyrazylenolate ligands: synthesis, structure and application in ROP of
 \e-caprolactone and lactide.
;
_journal_issue 32
_journal_name_full 'Dalton transactions (Cambridge, England : 2003)'
_journal_page_first 12315
_journal_page_last 12325
_journal_paper_doi 10.1039/c9dt02330e
_journal_volume 48
_journal_year 2019
_chemical_formula_sum 'C23 H33 Al N4 O2'
_chemical_formula_weight 424.51
_space_group_crystal_system triclinic
_space_group_IT_number 2
_space_group_name_Hall '-P 1'
_space_group_name_H-M_alt 'P -1'
_symmetry_space_group_name_Hall '-P 1'
_symmetry_space_group_name_H-M 'P -1'
_atom_sites_solution_hydrogens geom
_audit_creation_method SHELXL-2016/6
_audit_update_record
;
2018-09-26 deposited with the CCDC.    2019-07-15 downloaded from the CCDC.
;
_cell_angle_alpha 96.8420(10)
_cell_angle_beta 98.7150(10)
_cell_angle_gamma 109.8230(10)
_cell_formula_units_Z 2
_cell_length_a 9.3482(3)
_cell_length_b 9.3936(3)
_cell_length_c 14.7919(5)
_cell_measurement_reflns_used 12472
_cell_measurement_temperature 200(2)
_cell_measurement_theta_max 28.2895
_cell_measurement_theta_min 3.0335
_cell_volume 1187.37(7)
_computing_structure_refinement 'SHELXL-2016/6 (Sheldrick, 2016)'
_diffrn_ambient_temperature 200(2)
_diffrn_measured_fraction_theta_full 0.989
_diffrn_measured_fraction_theta_max 0.989
_diffrn_measurement_device_type CCD
_diffrn_radiation_type MoK\a
_diffrn_radiation_wavelength 0.71073
_diffrn_reflns_av_R_equivalents 0.0168
_diffrn_reflns_av_unetI/netI 0.0158
_diffrn_reflns_Laue_measured_fraction_full 0.989
_diffrn_reflns_Laue_measured_fraction_max 0.989
_diffrn_reflns_limit_h_max 11
_diffrn_reflns_limit_h_min -11
_diffrn_reflns_limit_k_max 10
_diffrn_reflns_limit_k_min -11
_diffrn_reflns_limit_l_max 17
_diffrn_reflns_limit_l_min -14
_diffrn_reflns_number 14999
_diffrn_reflns_point_group_measured_fraction_full 0.989
_diffrn_reflns_point_group_measured_fraction_max 0.989
_diffrn_reflns_theta_full 25.048
_diffrn_reflns_theta_max 25.048
_diffrn_reflns_theta_min 2.998
_exptl_absorpt_coefficient_mu 0.111
_exptl_crystal_colour yellow
_exptl_crystal_density_diffrn 1.187
_exptl_crystal_description block
_exptl_crystal_F_000 456
_refine_diff_density_max 0.265
_refine_diff_density_min -0.333
_refine_diff_density_rms 0.039
_refine_ls_extinction_method none
_refine_ls_goodness_of_fit_ref 1.054
_refine_ls_hydrogen_treatment constr
_refine_ls_matrix_type full
_refine_ls_number_parameters 280
_refine_ls_number_reflns 4166
_refine_ls_number_restraints 1
_refine_ls_restrained_S_all 5.972
_refine_ls_R_factor_all 0.0412
_refine_ls_R_factor_gt 0.0370
_refine_ls_shift/su_max 0.001
_refine_ls_shift/su_mean 0.000
_refine_ls_structure_factor_coef Fsqd
_refine_ls_weighting_details 'w=1/[\s^2^(Fo^2^)+(0.0529P)^2^+0.4989P] where P=(Fo^2^+2Fc^2^)/3'
_refine_ls_weighting_scheme calc
_refine_ls_wR_factor_gt 0.1010
_refine_ls_wR_factor_ref 0.1047
_reflns_Friedel_coverage 0.000
_reflns_number_gt 3757
_reflns_number_total 4166
_reflns_threshold_expression 'I > 2\s(I)'
_cod_data_source_file c9dt02330e2.cif
_cod_data_source_block mo_170427c_0m
_cod_depositor_comments 'Adding full bibliography for 7700568--7700573.cif.'
_cod_database_code 7700570
_shelx_shelxl_version_number 2016/6
_shelx_space_group_comment
;
The symmetry employed for this shelxl refinement is uniquely defined
by the following loop, which should always be used as a source of
symmetry information in preference to the above space-group names.
They are only intended as comments.
;

loop_
_space_group_symop_operation_xyz
'x, y, z'
'-x, -y, -z'

loop_
_atom_site_label
_atom_site_type_symbol
_atom_site_fract_x
_atom_site_fract_y
_atom_site_fract_z
_atom_site_U_iso_or_equiv
_atom_site_adp_type
_atom_site_occupancy
_atom_site_site_symmetry_order
_atom_site_calc_flag
_atom_site_refinement_flags_posn
_atom_site_refinement_flags_adp
Al1 Al 0.12079(5) 1.04121(5) 0.29940(3) 0.02375(13) Uani 1 1 d . .
C5 C -0.01997(16) 1.15527(16) 0.13444(10) 0.0244(3) Uani 1 1 d . .
C7 C -0.14244(16) 0.88347(16) 0.15079(10) 0.0268(3) Uani 1 1 d . .
C18 C 0.43258(16) 1.06568(17) 0.30105(10) 0.0270(3) Uani 1 1 d . .
C17 C 0.43460(17) 0.95525(17) 0.35235(11) 0.0297(3) Uani 1 1 d . .
H17 H 0.532890 0.950076 0.375465 0.036 Uiso 1 1 calc R U
C16 C 0.30087(17) 0.84580(16) 0.37458(10) 0.0265(3) Uani 1 1 d . .
C6 C -0.12633(17) 1.00011(17) 0.10258(10) 0.0287(3) Uani 1 1 d . .
H6 H -0.191107 0.976846 0.042611 0.034 Uiso 1 1 calc R U
C3 C -0.02648(17) 1.27239(17) 0.08179(11) 0.0293(3) Uani 1 1 d . .
C19 C 0.57702(18) 1.17261(18) 0.27410(11) 0.0329(4) Uani 1 1 d . .
C1 C 0.17470(18) 1.34422(17) 0.24452(11) 0.0317(3) Uani 1 1 d . .
H1 H 0.247210 1.374516 0.302106 0.038 Uiso 1 1 calc R U
C14 C 0.31258(19) 0.71841(17) 0.41571(10) 0.0313(3) Uani 1 1 d . .
C2 C 0.1659(2) 1.45337(18) 0.19312(12) 0.0371(4) Uani 1 1 d . .
H2 H 0.232639 1.557451 0.215851 0.044 Uiso 1 1 calc R U
C13 C 0.0546(2) 0.63424(19) 0.41837(11) 0.0378(4) Uani 1 1 d . .
H13 H -0.033915 0.562630 0.433562 0.045 Uiso 1 1 calc R U
C8 C -0.27311(19) 0.72655(17) 0.11898(12) 0.0385(4) Uani 1 1 d . .
C12 C 0.03932(19) 0.75359(19) 0.37835(11) 0.0349(4) Uani 1 1 d . .
H12 H -0.059946 0.761983 0.365929 0.042 Uiso 1 1 calc R U
C4 C -0.1397(2) 1.2349(2) -0.00896(12) 0.0412(4) Uani 1 1 d . .
H4A H -0.126426 1.328925 -0.034690 0.062 Uiso 1 1 calc R U
H4B H -0.245894 1.191575 0.001268 0.062 Uiso 1 1 calc R U
H4C H -0.120699 1.159731 -0.052734 0.062 Uiso 1 1 calc R U
C22 C 0.72693(18) 1.1534(2) 0.31733(13) 0.0416(4) Uani 1 1 d . .
H22A H 0.721245 1.048767 0.295052 0.062 Uiso 1 1 calc R U
H22B H 0.740391 1.171429 0.385244 0.062 Uiso 1 1 calc R U
H22C H 0.815353 1.227851 0.299433 0.062 Uiso 1 1 calc R U
C20 C 0.5531(2) 1.1385(3) 0.16791(13) 0.0492(5) Uani 1 1 d . .
H20A H 0.640690 1.210742 0.148116 0.074 Uiso 1 1 calc R U
H20B H 0.456454 1.149927 0.140060 0.074 Uiso 1 1 calc R U
H20C H 0.546695 1.032942 0.147581 0.074 Uiso 1 1 calc R U
C23 C 0.1090(2) 1.14951(19) 0.41810(11) 0.0369(4) Uani 1 1 d . .
H23A H 0.128404 1.257743 0.414456 0.055 Uiso 1 1 calc R U
H23B H 0.187357 1.143199 0.467976 0.055 Uiso 1 1 calc R U
H23C H 0.005385 1.101764 0.431225 0.055 Uiso 1 1 calc R U
C11 C -0.2040(2) 0.60021(18) 0.11655(13) 0.0442(4) Uani 1 1 d . .
H11A H -0.136338 0.613378 0.176832 0.066 Uiso 1 1 calc R U
H11B H -0.143375 0.607182 0.067602 0.066 Uiso 1 1 calc R U
H11C H -0.288118 0.499187 0.103658 0.066 Uiso 1 1 calc R U
C21 C 0.5930(2) 1.3403(2) 0.30584(16) 0.0499(5) Uani 1 1 d . .
H21A H 0.607979 1.362481 0.373769 0.075 Uiso 1 1 calc R U
H21B H 0.498586 1.355393 0.277684 0.075 Uiso 1 1 calc R U
H21C H 0.682695 1.409858 0.286278 0.075 Uiso 1 1 calc R U
C15 C 0.4648(2) 0.6957(2) 0.43602(14) 0.0474(5) Uani 1 1 d . .
H15A H 0.539403 0.782501 0.482579 0.071 Uiso 1 1 calc R U
H15B H 0.504933 0.689906 0.378743 0.071 Uiso 1 1 calc R U
H15C H 0.449525 0.599886 0.459983 0.071 Uiso 1 1 calc R U
C9 C -0.3680(3) 0.7138(2) 0.02226(18) 0.0819(9) Uani 1 1 d . .
H9A H -0.298365 0.765501 -0.016797 0.123 Uiso 1 1 calc R U
H9B H -0.444463 0.762660 0.028087 0.123 Uiso 1 1 calc DR U
H9C H -0.421994 0.604980 -0.006340 0.123 Uiso 1 1 calc R U
C10 C -0.3775(2) 0.7062(2) 0.19042(17) 0.0544(5) Uani 1 1 d . .
H10A H -0.459507 0.603732 0.173436 0.082 Uiso 1 1 calc R U
H10B H -0.424610 0.784845 0.191403 0.082 Uiso 1 1 calc R U
H10C H -0.315291 0.716873 0.252176 0.082 Uiso 1 1 calc R U
N1 N 0.08355(13) 1.19471(13) 0.21602(8) 0.0243(3) Uani 1 1 d . .
N3 N 0.16057(14) 0.85961(14) 0.35597(8) 0.0274(3) Uani 1 1 d . .
N2 N 0.06560(16) 1.41785(15) 0.11122(10) 0.0360(3) Uani 1 1 d . .
N4 N 0.19155(17) 0.61584(15) 0.43672(9) 0.0362(3) Uani 1 1 d . .
O1 O -0.05147(12) 0.89617(11) 0.23039(7) 0.0318(3) Uani 1 1 d . .
O2 O 0.30510(12) 1.08830(12) 0.26699(8) 0.0338(3) Uani 1 1 d . .

loop_
_atom_site_aniso_label
_atom_site_aniso_U_11
_atom_site_aniso_U_22
_atom_site_aniso_U_33
_atom_site_aniso_U_23
_atom_site_aniso_U_13
_atom_site_aniso_U_12
Al1 0.0202(2) 0.0233(2) 0.0292(2) 0.01064(17) 0.00452(17) 0.00815(17)
C5 0.0237(7) 0.0253(7) 0.0290(7) 0.0103(6) 0.0091(6) 0.0117(6)
C7 0.0248(7) 0.0242(7) 0.0307(8) 0.0073(6) 0.0026(6) 0.0086(6)
C18 0.0251(7) 0.0296(8) 0.0300(8) 0.0078(6) 0.0067(6) 0.0134(6)
C17 0.0263(7) 0.0327(8) 0.0341(8) 0.0111(6) 0.0048(6) 0.0146(6)
C16 0.0314(8) 0.0260(7) 0.0234(7) 0.0060(6) 0.0026(6) 0.0131(6)
C6 0.0300(8) 0.0257(7) 0.0286(8) 0.0083(6) 0.0014(6) 0.0085(6)
C3 0.0324(8) 0.0281(8) 0.0330(8) 0.0137(6) 0.0104(6) 0.0136(6)
C19 0.0270(8) 0.0368(9) 0.0405(9) 0.0149(7) 0.0120(7) 0.0139(7)
C1 0.0304(8) 0.0247(7) 0.0373(8) 0.0069(6) 0.0031(6) 0.0078(6)
C14 0.0402(9) 0.0300(8) 0.0272(8) 0.0088(6) 0.0038(6) 0.0172(7)
C2 0.0416(9) 0.0215(7) 0.0448(9) 0.0086(7) 0.0060(7) 0.0077(7)
C13 0.0385(9) 0.0343(9) 0.0369(9) 0.0175(7) 0.0037(7) 0.0066(7)
C8 0.0365(9) 0.0227(8) 0.0464(10) 0.0101(7) -0.0066(7) 0.0034(7)
C12 0.0310(8) 0.0376(9) 0.0374(9) 0.0193(7) 0.0074(7) 0.0096(7)
C4 0.0502(10) 0.0358(9) 0.0375(9) 0.0188(7) 0.0022(8) 0.0145(8)
C22 0.0253(8) 0.0488(10) 0.0522(11) 0.0145(8) 0.0092(7) 0.0130(7)
C20 0.0400(10) 0.0719(13) 0.0456(10) 0.0279(9) 0.0179(8) 0.0231(9)
C23 0.0392(9) 0.0391(9) 0.0342(9) 0.0093(7) 0.0069(7) 0.0160(7)
C11 0.0569(11) 0.0240(8) 0.0488(10) 0.0078(7) 0.0109(9) 0.0109(8)
C21 0.0427(10) 0.0350(9) 0.0775(14) 0.0212(9) 0.0236(9) 0.0126(8)
C15 0.0531(11) 0.0503(11) 0.0560(11) 0.0281(9) 0.0127(9) 0.0338(9)
C9 0.0851(17) 0.0303(10) 0.0830(16) 0.0148(10) -0.0497(14) -0.0116(10)
C10 0.0311(9) 0.0309(9) 0.0994(17) 0.0200(10) 0.0186(10) 0.0045(7)
N1 0.0209(6) 0.0220(6) 0.0320(6) 0.0093(5) 0.0063(5) 0.0084(5)
N3 0.0271(6) 0.0278(6) 0.0295(6) 0.0120(5) 0.0055(5) 0.0104(5)
N2 0.0453(8) 0.0255(7) 0.0402(8) 0.0135(6) 0.0099(6) 0.0138(6)
N4 0.0472(8) 0.0285(7) 0.0326(7) 0.0128(5) 0.0031(6) 0.0131(6)
O1 0.0300(6) 0.0251(5) 0.0354(6) 0.0141(4) -0.0017(4) 0.0045(4)
O2 0.0262(5) 0.0386(6) 0.0478(7) 0.0259(5) 0.0135(5) 0.0173(5)

loop_
_atom_type_symbol
_atom_type_description
_atom_type_scat_dispersion_real
_atom_type_scat_dispersion_imag
_atom_type_scat_source
C C 0.0033 0.0016 'International Tables Vol C Tables 4.2.6.8 and 6.1.1.4'
H H 0.0000 0.0000 'International Tables Vol C Tables 4.2.6.8 and 6.1.1.4'
N N 0.0061 0.0033 'International Tables Vol C Tables 4.2.6.8 and 6.1.1.4'
O O 0.0106 0.0060 'International Tables Vol C Tables 4.2.6.8 and 6.1.1.4'
Al Al 0.0645 0.0514 'International Tables Vol C Tables 4.2.6.8 and 6.1.1.4'

loop_
_geom_angle_atom_site_label_1
_geom_angle_atom_site_label_2
_geom_angle_atom_site_label_3
_geom_angle
O1 Al1 O2 122.89(6)
O1 Al1 C23 118.70(7)
O2 Al1 C23 118.38(7)
O1 Al1 N1 88.43(5)
O2 Al1 N1 85.64(5)
C23 Al1 N1 97.96(6)
O1 Al1 N3 85.39(5)
O2 Al1 N3 88.58(5)
C23 Al1 N3 94.57(6)
N1 Al1 N3 167.47(5)
N1 C5 C6 120.68(12)
N1 C5 C3 119.12(13)
C6 C5 C3 120.15(13)
O1 C7 C6 123.52(13)
O1 C7 C8 113.66(12)
C6 C7 C8 122.77(13)
O2 C18 C17 123.52(13)
O2 C18 C19 112.98(12)
C17 C18 C19 123.47(13)
C18 C17 C16 125.57(13)
N3 C16 C14 118.55(13)
N3 C16 C17 120.60(12)
C14 C16 C17 120.84(13)
C7 C6 C5 125.47(14)
N2 C3 C5 121.67(14)
N2 C3 C4 117.07(13)
C5 C3 C4 121.26(14)
C18 C19 C22 113.53(13)
C18 C19 C20 107.56(13)
C22 C19 C20 109.38(14)
C18 C19 C21 108.80(13)
C22 C19 C21 108.29(14)
C20 C19 C21 109.22(15)
N1 C1 C2 121.93(15)
N4 C14 C16 122.17(14)
N4 C14 C15 117.06(14)
C16 C14 C15 120.78(14)
N2 C2 C1 121.86(14)
N4 C13 C12 121.58(15)
C7 C8 C10 107.74(14)
C7 C8 C11 109.39(13)
C10 C8 C11 108.73(14)
C7 C8 C9 111.44(14)
C10 C8 C9 110.13(18)
C11 C8 C9 109.35(17)
N3 C12 C13 122.05(15)
C1 N1 C5 117.74(12)
C1 N1 Al1 116.93(10)
C5 N1 Al1 125.27(9)
C12 N3 C16 117.99(12)
C12 N3 Al1 117.68(10)
C16 N3 Al1 124.28(10)
C3 N2 C2 117.67(13)
C14 N4 C13 117.66(13)
C7 O1 Al1 135.01(9)
C18 O2 Al1 132.28(9)

loop_
_geom_bond_atom_site_label_1
_geom_bond_atom_site_label_2
_geom_bond_distance
Al1 O1 1.7815(11)
Al1 O2 1.7826(11)
Al1 C23 1.9593(17)
Al1 N1 2.0870(12)
Al1 N3 2.1035(12)
C5 N1 1.3514(19)
C5 C6 1.431(2)
C5 C3 1.4339(19)
C7 O1 1.3107(17)
C7 C6 1.356(2)
C7 C8 1.525(2)
C18 O2 1.3169(17)
C18 C17 1.360(2)
C18 C19 1.526(2)
C17 C16 1.436(2)
C16 N3 1.3518(19)
C16 C14 1.434(2)
C3 N2 1.321(2)
C3 C4 1.500(2)
C19 C22 1.527(2)
C19 C20 1.531(2)
C19 C21 1.538(2)
C1 N1 1.3471(19)
C1 C2 1.364(2)
C14 N4 1.320(2)
C14 C15 1.501(2)
C2 N2 1.344(2)
C13 N4 1.341(2)
C13 C12 1.367(2)
C8 C10 1.530(3)
C8 C11 1.531(2)
C8 C9 1.533(3)
C12 N3 1.346(2)
